data_4069883
loop_
_publ_author_name
'Hsieh, Chang-Chih'
'Lee, Chia-Jung'
'Horng, Yih-Chern'

_publ_section_title
;
 Effects of the Counteranion on the Pyrazole&#x2212;Nitrile Coupling
 Reaction Mediated by Nickel(II) Ions
;
_journal_issue 17
_journal_name_full Organometallics
_journal_page_first 4923
_journal_paper_doi 10.1021/om9004753
_journal_volume 28
_journal_year 2009
_chemical_formula_sum 'C16 H22 B2 F8 N10 Ni'
_chemical_formula_weight 586.77
_chemical_name_systematic
; 
 ? 
;
_space_group_IT_number 14
_symmetry_cell_setting monoclinic
_symmetry_space_group_name_Hall '-P 2ybc'
_symmetry_space_group_name_H-M 'P 1 21/c 1'
_atom_sites_solution_hydrogens geom
_atom_sites_solution_primary direct
_atom_sites_solution_secondary difmap
_audit_creation_method SHELXL-97
_cell_angle_alpha 90.00
_cell_angle_beta 97.092(2)
_cell_angle_gamma 90.00
_cell_formula_units_Z 2
_cell_length_a 10.1198(9)
_cell_length_b 15.3981(14)
_cell_length_c 7.7713(7)
_cell_measurement_temperature 150(2)
_cell_volume 1201.70(19)
_computing_cell_refinement 'APEX2 v1.0-22'
_computing_data_collection 'APEX2 v1.0-22 (Bruker, 2004)'
_computing_data_reduction 'APEX2 v1.0-22'
_computing_molecular_graphics 'SHELXTL 5.1'
_computing_publication_material 'SHELXTL 5.1'
_computing_structure_refinement 'SHELXTL 5.1'
_computing_structure_solution 'SHELXTL 5.1 (Sheldrick, 1998)'
_diffrn_ambient_temperature 150(2)
_diffrn_measured_fraction_theta_full 0.999
_diffrn_measured_fraction_theta_max 0.999
_diffrn_measurement_device_type 'Bruker SMART APEX II'
_diffrn_measurement_method \w
_diffrn_radiation_monochromator graphite
_diffrn_radiation_source 'fine-focus sealed tube'
_diffrn_radiation_type MoK\a
_diffrn_radiation_wavelength 0.71073
_diffrn_reflns_av_R_equivalents 0.0217
_diffrn_reflns_av_sigmaI/netI 0.0180
_diffrn_reflns_limit_h_max 13
_diffrn_reflns_limit_h_min -13
_diffrn_reflns_limit_k_max 20
_diffrn_reflns_limit_k_min -19
_diffrn_reflns_limit_l_max 9
_diffrn_reflns_limit_l_min -10
_diffrn_reflns_number 12557
_diffrn_reflns_theta_full 28.64
_diffrn_reflns_theta_max 28.64
_diffrn_reflns_theta_min 2.03
_diffrn_standards_decay_% 0
_diffrn_standards_interval_count 0
_diffrn_standards_interval_time 0
_diffrn_standards_number 0
_exptl_absorpt_coefficient_mu 0.897
_exptl_absorpt_correction_T_max 0.8698
_exptl_absorpt_correction_T_min 0.8135
_exptl_absorpt_correction_type multi-scan
_exptl_absorpt_process_details 'SADABS 2.10 (Sheldrick, 2003)'
_exptl_crystal_colour blue
_exptl_crystal_density_diffrn 1.622
_exptl_crystal_density_method 'not measured'
_exptl_crystal_description block
_exptl_crystal_F_000 596
_exptl_crystal_size_max 0.24
_exptl_crystal_size_mid 0.23
_exptl_crystal_size_min 0.16
_refine_diff_density_max 0.625
_refine_diff_density_min -0.377
_refine_diff_density_rms 0.060
_refine_ls_extinction_method none
_refine_ls_goodness_of_fit_ref 0.945
_refine_ls_hydrogen_treatment noref
_refine_ls_matrix_type full
_refine_ls_number_parameters 198
_refine_ls_number_reflns 3097
_refine_ls_number_restraints 0
_refine_ls_restrained_S_all 0.945
_refine_ls_R_factor_all 0.0420
_refine_ls_R_factor_gt 0.0336
_refine_ls_shift/su_max 0.000
_refine_ls_shift/su_mean 0.000
_refine_ls_structure_factor_coef Fsqd
_refine_ls_weighting_details 'calc w=1/[\s^2^(Fo^2^)+(0.1000P)^2^+0.2300P] where P=(Fo^2^+2Fc^2^)/3'
_refine_ls_weighting_scheme calc
_refine_ls_wR_factor_gt 0.1136
_refine_ls_wR_factor_ref 0.1218
_reflns_number_gt 2611
_reflns_number_total 3097
_reflns_threshold_expression >2sigma(I)
_cod_data_source_file om9004753_si_001.cif
_cod_data_source_block complex5
_cod_depositor_comments
;
The following automatic conversions were performed:

'_symmetry_cell_setting' value 'Monoclinic' changed to 'monoclinic'
according to /home/saulius/struct/CIF-dictionaries/cif_core.dic
dictionary named 'cif_core.dic' version 2.4.2 from 2011-04-26.

Automatic conversion script
Id: cif_fix_values 1715 2011-07-08 13:25:40Z adriana 
;
_cod_original_sg_symbol_H-M P2(1)/c
_cod_database_code 4069883

loop_
_symmetry_equiv_pos_as_xyz
'x, y, z'
'-x, y+1/2, -z+1/2'
'-x, -y, -z'
'x, -y-1/2, z-1/2'

loop_
_atom_site_label
_atom_site_type_symbol
_atom_site_fract_x
_atom_site_fract_y
_atom_site_fract_z
_atom_site_U_iso_or_equiv
_atom_site_adp_type
_atom_site_occupancy
_atom_site_symmetry_multiplicity
_atom_site_calc_flag
_atom_site_refinement_flags
_atom_site_disorder_assembly
_atom_site_disorder_group
Ni1 Ni 0.5000 0.5000 0.0000 0.02022(13) Uani 1 2 d S . 1
N1 N 0.53994(13) 0.60740(9) 0.16246(18) 0.0231(3) Uani 1 1 d . A 1
N5 N 0.34761(14) 0.46394(10) 0.14611(19) 0.0259(3) Uani 1 1 d . B 1
N3 N 0.63765(14) 0.42996(9) 0.16908(19) 0.0247(3) Uani 1 1 d . C 1
N2 N 0.66450(14) 0.63605(10) 0.2097(2) 0.0304(3) Uani 1 1 d . A 1
H4 H 0.7341 0.6134 0.1747 0.036 Uiso 1 1 calc R A 1
N4 N 0.74809(16) 0.39011(11) 0.1303(2) 0.0351(4) Uani 1 1 d . C 1
H8 H 0.7748 0.3921 0.0296 0.042 Uiso 1 1 calc R C 1
C7 C 0.26497(18) 0.44702(11) 0.2263(2) 0.0285(4) Uani 1 1 d . B 1
C1 C 0.46311(18) 0.65950(12) 0.2440(2) 0.0309(4) Uani 1 1 d . A 1
H1 H 0.3709 0.6553 0.2359 0.037 Uiso 1 1 calc R A 1
C3 C 0.6677(2) 0.70444(12) 0.3182(3) 0.0341(4) Uani 1 1 d . A 1
H3 H 0.7429 0.7344 0.3669 0.041 Uiso 1 1 calc R A 1
C2 C 0.5393(2) 0.72113(13) 0.3429(3) 0.0364(4) Uani 1 1 d . A 1
H2 H 0.5089 0.7645 0.4114 0.044 Uiso 1 1 calc R A 1
C6 C 0.8128(2) 0.34656(14) 0.2658(3) 0.0412(5) Uani 1 1 d . C 1
H7 H 0.8913 0.3151 0.2668 0.049 Uiso 1 1 calc R C 1
C8 C 0.1589(2) 0.42602(17) 0.3306(3) 0.0485(6) Uani 1 1 d . B 1
H10 H 0.1801 0.4499 0.4448 0.073 Uiso 1 1 calc R B 1
H11 H 0.1505 0.3641 0.3385 0.073 Uiso 1 1 calc R B 1
H9 H 0.0765 0.4502 0.2772 0.073 Uiso 1 1 calc R B 1
C5 C 0.7414(2) 0.35758(15) 0.3995(3) 0.0456(5) Uani 1 1 d . C 1
H6 H 0.7601 0.3350 0.5109 0.055 Uiso 1 1 calc R C 1
C4 C 0.6339(2) 0.40983(15) 0.3362(3) 0.0406(5) Uani 1 1 d . C 1
H5 H 0.5681 0.4283 0.4015 0.049 Uiso 1 1 calc R C 1
B1 B 0.0099(2) 0.36533(16) 0.8296(4) 0.0396(5) Uani 1 1 d . D 1
F1 F -0.12476(12) 0.38020(10) 0.82799(18) 0.0484(3) Uani 1 1 d . D 1
F3 F 0.0831(6) 0.4375(4) 0.8093(12) 0.093(3) Uani 0.602(10) 1 d P D 1
F2 F 0.0317(4) 0.3043(4) 0.7196(10) 0.101(3) Uani 0.602(10) 1 d P D 1
F4 F 0.0492(5) 0.3351(6) 0.9969(8) 0.123(3) Uani 0.602(10) 1 d P D 1
F5 F 0.0632(4) 0.2895(3) 0.8866(10) 0.061(2) Uani 0.398(10) 1 d P D 2
F6 F 0.0234(5) 0.3652(9) 0.6497(6) 0.093(3) Uani 0.398(10) 1 d P D 2
F7 F 0.0795(9) 0.4310(6) 0.8923(14) 0.078(3) Uani 0.398(10) 1 d P D 2

loop_
_atom_site_aniso_label
_atom_site_aniso_U_11
_atom_site_aniso_U_22
_atom_site_aniso_U_33
_atom_site_aniso_U_23
_atom_site_aniso_U_13
_atom_site_aniso_U_12
Ni1 0.01744(18) 0.01945(18) 0.02430(19) -0.00106(10) 0.00464(11) -0.00006(9)
N1 0.0202(6) 0.0217(6) 0.0273(7) -0.0016(5) 0.0029(5) 0.0001(5)
N5 0.0227(7) 0.0265(7) 0.0287(7) 0.0007(6) 0.0042(5) -0.0006(5)
N3 0.0230(6) 0.0242(7) 0.0271(7) -0.0003(5) 0.0034(5) 0.0013(5)
N2 0.0211(7) 0.0274(7) 0.0421(9) -0.0066(6) 0.0017(6) 0.0007(5)
N4 0.0279(8) 0.0352(8) 0.0420(9) 0.0027(7) 0.0034(7) 0.0038(6)
C7 0.0264(8) 0.0279(8) 0.0308(9) 0.0030(7) 0.0028(7) 0.0005(6)
C1 0.0262(8) 0.0330(9) 0.0343(9) -0.0056(7) 0.0074(7) 0.0021(7)
C3 0.0341(9) 0.0288(9) 0.0377(10) -0.0051(7) -0.0022(7) -0.0039(7)
C2 0.0429(10) 0.0321(9) 0.0349(10) -0.0109(7) 0.0072(8) 0.0009(8)
C6 0.0283(9) 0.0355(10) 0.0583(14) 0.0062(9) -0.0003(9) 0.0031(7)
C8 0.0407(11) 0.0519(13) 0.0575(14) 0.0143(11) 0.0250(11) -0.0009(10)
C5 0.0433(12) 0.0497(12) 0.0412(12) 0.0140(10) -0.0053(9) -0.0011(10)
C4 0.0372(10) 0.0499(12) 0.0349(10) 0.0011(9) 0.0054(8) 0.0039(9)
B1 0.0257(10) 0.0368(11) 0.0557(15) -0.0044(10) 0.0029(9) 0.0004(8)
F1 0.0264(6) 0.0666(9) 0.0533(8) -0.0080(6) 0.0098(5) -0.0022(6)
F3 0.0307(18) 0.0372(19) 0.215(8) 0.018(4) 0.036(3) 0.0032(13)
F2 0.055(2) 0.093(4) 0.163(7) -0.081(5) 0.046(3) -0.024(2)
F4 0.079(3) 0.189(7) 0.096(4) 0.062(4) -0.016(2) 0.026(3)
F5 0.045(2) 0.039(2) 0.100(6) 0.023(3) 0.008(2) 0.0051(16)
F6 0.046(2) 0.197(10) 0.038(2) -0.007(3) 0.0122(17) 0.012(4)
F7 0.033(3) 0.058(5) 0.137(7) -0.052(5) -0.017(4) -0.008(3)

loop_
_atom_type_symbol
_atom_type_description
_atom_type_scat_dispersion_real
_atom_type_scat_dispersion_imag
_atom_type_scat_source
C C 0.0033 0.0016 'International Tables Vol C Tables 4.2.6.8 and 6.1.1.4'
H H 0.0000 0.0000 'International Tables Vol C Tables 4.2.6.8 and 6.1.1.4'
B B 0.0013 0.0007 'International Tables Vol C Tables 4.2.6.8 and 6.1.1.4'
N N 0.0061 0.0033 'International Tables Vol C Tables 4.2.6.8 and 6.1.1.4'
F F 0.0171 0.0103 'International Tables Vol C Tables 4.2.6.8 and 6.1.1.4'
Ni Ni 0.3393 1.1124 'International Tables Vol C Tables 4.2.6.8 and 6.1.1.4'

loop_
_geom_angle_atom_site_label_1
_geom_angle_atom_site_label_2
_geom_angle_atom_site_label_3
_geom_angle
_geom_angle_site_symmetry_1
_geom_angle_site_symmetry_3
N1 Ni1 N1 180.0 3_665 .
N1 Ni1 N3 87.96(5) 3_665 3_665
N1 Ni1 N3 92.04(5) . 3_665
N1 Ni1 N3 92.04(5) 3_665 .
N1 Ni1 N3 87.96(5) . .
N3 Ni1 N3 180.0 3_665 .
N1 Ni1 N5 90.99(6) 3_665 .
N1 Ni1 N5 89.01(6) . .
N3 Ni1 N5 89.97(6) 3_665 .
N3 Ni1 N5 90.03(6) . .
N1 Ni1 N5 89.01(6) 3_665 3_665
N1 Ni1 N5 90.99(6) . 3_665
N3 Ni1 N5 90.03(6) 3_665 3_665
N3 Ni1 N5 89.97(6) . 3_665
N5 Ni1 N5 180.0 . 3_665
C1 N1 N2 104.81(14) . .
C1 N1 Ni1 133.15(12) . .
N2 N1 Ni1 122.02(11) . .
C7 N5 Ni1 177.94(15) . .
C4 N3 N4 103.62(15) . .
C4 N3 Ni1 129.17(13) . .
N4 N3 Ni1 127.11(12) . .
N1 N2 C3 112.14(15) . .
N3 N4 C6 112.96(17) . .
N5 C7 C8 179.4(2) . .
N1 C1 C2 110.93(16) . .
N2 C3 C2 106.66(16) . .
C3 C2 C1 105.46(16) . .
C5 C6 N4 106.56(18) . .
C6 C5 C4 105.66(19) . .
N3 C4 C5 111.19(19) . .
F2 B1 F3 112.0(4) . .
F2 B1 F1 111.1(3) . .
F3 B1 F1 114.6(3) . .
F2 B1 F4 108.5(5) . .
F3 B1 F4 106.6(4) . .
F1 B1 F4 103.4(3) . .

loop_
_geom_bond_atom_site_label_1
_geom_bond_atom_site_label_2
_geom_bond_distance
_geom_bond_site_symmetry_2
Ni1 N1 2.0894(14) 3_665
Ni1 N1 2.0895(14) .
Ni1 N3 2.0923(14) 3_665
Ni1 N3 2.0924(14) .
Ni1 N5 2.0996(14) .
Ni1 N5 2.0996(14) 3_665
N1 C1 1.331(2) .
N1 N2 1.3432(19) .
N5 C7 1.133(2) .
N3 C4 1.341(3) .
N3 N4 1.341(2) .
N2 C3 1.347(2) .
N4 C6 1.348(3) .
C7 C8 1.459(3) .
C1 C2 1.393(3) .
C3 C2 1.360(3) .
C6 C5 1.347(3) .
C5 C4 1.393(3) .
B1 F2 1.308(4) .
B1 F3 1.356(6) .
B1 F1 1.380(2) .
B1 F4 1.392(5) .
